data_2311903
loop_
_publ_author_name
'Dur\'an-Palma, Melissa Hidekel'
'Mendoza-Barraza, Sonia Sanet'
'Maga\~na-Vergara, Nancy Evelyn'
'Mart\'inez-Mart\'inez, Francisco Javier'
'Gonz\'alez-Gonz\'alez, Juan Saulo'

_publ_section_title
;
 Crystal structure of pharmaceutical cocrystals of 2,6-diaminopyridine
 with piracetam and theophylline.
;
_journal_coeditor_code FN3239
_journal_issue 'Pt 10'
_journal_name_full 'Acta crystallographica. Section C, Structural chemistry'
_journal_page_first 767
_journal_page_last 772
_journal_paper_doi 10.1107/S205322961701230X
_journal_volume 73
_journal_year 2017
_chemical_formula_iupac 'C5 H7 N3, C7 H8 N4 O2'
_chemical_formula_moiety 'C5 H7 N3, C7 H8 N4 O2'
_chemical_formula_sum 'C12 H15 N7 O2'
_chemical_formula_weight 289.31
_chemical_name_common
;
2,6-Diaminopyridine--theophylline (1/1)
;
_chemical_name_systematic
;
2,6-Diaminopyridine--1,3-dimethyl-7<i>H</i>-purine-2,6-dione (1/1)
;
_space_group_IT_number 14
_space_group_name_Hall '-P 2ybc'
_space_group_name_H-M_alt 'P 1 21/c 1'
_symmetry_cell_setting monoclinic
_symmetry_space_group_name_Hall '-P 2ybc'
_symmetry_space_group_name_H-M 'P 1 21/c 1'
_atom_sites_solution_hydrogens geom
_atom_sites_solution_primary direct
_atom_sites_solution_secondary difmap
_audit_conform_dict_name cif_core.dic
_audit_conform_dict_version 2.4.3
_audit_creation_method 'WinGX routine CIF_UPDATE'
_cell_angle_alpha 90
_cell_angle_beta 109.9270(10)
_cell_angle_gamma 90
_cell_formula_units_Z 4
_cell_length_a 9.5439(3)
_cell_length_b 15.6588(5)
_cell_length_c 9.4887(3)
_cell_measurement_reflns_used 9001
_cell_measurement_temperature 293(2)
_cell_measurement_theta_max 25.7786
_cell_measurement_theta_min 2.616
_cell_volume 1333.15(7)
_computing_cell_refinement
;
SAINT (Bruker, 2014)
;
_computing_data_collection
;
APEX2 (Bruker, 2014)
;
_computing_data_reduction
;
SORTAV (Blessing, 1995)
;
_computing_molecular_graphics
;
ORTEP-3 for Windows (Farrugia, 2012)
;
_computing_publication_material
;
WinGX (Farrugia, 2012)
;
_computing_structure_refinement
;
SHELXL97 (Sheldrick, 2008)
;
_computing_structure_solution
;
SIR2004 (Burla <i>et al.</i>,  2005)
;
_diffrn_ambient_temperature 293(2)
_diffrn_measured_fraction_theta_full 0.997
_diffrn_measured_fraction_theta_max 0.997
_diffrn_measurement_device '\k-geometry diffractometer'
_diffrn_measurement_device_type 'Bruker APEX-II'
_diffrn_measurement_method '\f or \w oscillation scans'
_diffrn_radiation_monochromator graphite
_diffrn_radiation_type MoK\a
_diffrn_radiation_wavelength 0.71073
_diffrn_reflns_av_R_equivalents 0.018
_diffrn_reflns_limit_h_max 11
_diffrn_reflns_limit_h_min -11
_diffrn_reflns_limit_k_max 19
_diffrn_reflns_limit_k_min -19
_diffrn_reflns_limit_l_max 11
_diffrn_reflns_limit_l_min -11
_diffrn_reflns_number 30803
_diffrn_reflns_reduction_process
;
 Scaled and merged with Sortav
 R.H. Blessing, (1987) Cryst. Rev. 1, 3-58
 R.H. Blessing, (1989) J. Appl. Cryst. 22, 396-397
;
_diffrn_reflns_theta_full 25.81
_diffrn_reflns_theta_max 25.81
_diffrn_reflns_theta_min 2.6
_exptl_absorpt_coefficient_mu 0.105
_exptl_absorpt_correction_T_max 0.745
_exptl_absorpt_correction_T_min 0.704
_exptl_absorpt_correction_type multi-scan
_exptl_absorpt_process_details
;
(SADABS; Bruker, 2014)
;
_exptl_crystal_colour grey
_exptl_crystal_density_diffrn 1.441
_exptl_crystal_density_method 'not measured'
_exptl_crystal_description prism
_exptl_crystal_F_000 608
_exptl_crystal_size_max 0.3
_exptl_crystal_size_mid 0.2
_exptl_crystal_size_min 0.1
_refine_diff_density_max 0.244
_refine_diff_density_min -0.182
_refine_ls_extinction_method none
_refine_ls_goodness_of_fit_ref 1.052
_refine_ls_hydrogen_treatment mixed
_refine_ls_matrix_type full
_refine_ls_number_parameters 216
_refine_ls_number_reflns 2564
_refine_ls_number_restraints 0
_refine_ls_restrained_S_all 1.052
_refine_ls_R_factor_all 0.0396
_refine_ls_R_factor_gt 0.0377
_refine_ls_shift/su_max 0.001
_refine_ls_shift/su_mean 0
_refine_ls_structure_factor_coef Fsqd
_refine_ls_weighting_details 'calc w=1/[\s^2^(Fo^2^)+(0.0555P)^2^+0.4344P] where P=(Fo^2^+2Fc^2^)/3'
_refine_ls_weighting_scheme calc
_refine_ls_wR_factor_gt 0.1059
_refine_ls_wR_factor_ref 0.1079
_reflns_number_gt 2381
_reflns_number_total 2564
_reflns_threshold_expression >2\s(I)
_cod_data_source_file fn3239sup1.cif
_cod_data_source_block monop21c_a
_cod_original_sg_symbol_H-M 'P 21/c'
_cod_database_code 2311903

loop_
_symmetry_equiv_pos_as_xyz
'x, y, z'
'-x, y+1/2, -z+1/2'
'-x, -y, -z'
'x, -y-1/2, z-1/2'

loop_
_atom_site_type_symbol
_atom_site_label
_atom_site_fract_x
_atom_site_fract_y
_atom_site_fract_z
_atom_site_U_iso_or_equiv
_atom_site_adp_type
_atom_site_calc_flag
_atom_site_refinement_flags
_atom_site_occupancy
_atom_site_symmetry_multiplicity
C C2 0.21247(15) 0.81387(9) 0.54567(15) 0.0368(3) Uani d . 1 1
C C3 0.10890(18) 0.87773(10) 0.54065(18) 0.0467(4) Uani d . 1 1
H H3 0.1215 0.933 0.5111 0.056 Uiso calc R 1 1
C C4 -0.01177(18) 0.85673(11) 0.5805(2) 0.0546(4) Uani d . 1 1
H H4 -0.0822 0.8983 0.5778 0.066 Uiso calc R 1 1
C C5 -0.03043(18) 0.77507(11) 0.6245(2) 0.0523(4) Uani d . 1 1
H H5 -0.1118 0.7609 0.6527 0.063 Uiso calc R 1 1
C C6 0.07612(15) 0.71453(9) 0.62537(15) 0.0382(3) Uani d . 1 1
C C11 0.72267(17) 0.63726(11) 0.3094(2) 0.0511(4) Uani d . 1 1
H H11A 0.8031 0.5984 0.3187 0.077 Uiso calc R 1 1
H H11B 0.753 0.6781 0.3895 0.077 Uiso calc R 1 1
H H11C 0.6967 0.6665 0.215 0.077 Uiso calc R 1 1
C C12 0.56570(15) 0.51097(9) 0.24475(15) 0.0366(3) Uani d . 1 1
C C13 0.41450(19) 0.38156(10) 0.1791(2) 0.0523(4) Uani d . 1 1
H H13A 0.3956 0.3853 0.0732 0.079 Uiso calc R 1 1
H H13B 0.3296 0.3569 0.1962 0.079 Uiso calc R 1 1
H H13C 0.5004 0.3463 0.2246 0.079 Uiso calc R 1 1
C C14 0.34892(14) 0.50266(8) 0.31251(14) 0.0334(3) Uani d . 1 1
C C15 0.37949(14) 0.58001(8) 0.38233(14) 0.0333(3) Uani d . 1 1
C C16 0.50554(14) 0.62997(8) 0.38947(15) 0.0351(3) Uani d . 1 1
C C18 0.17543(16) 0.52711(9) 0.39562(17) 0.0416(3) Uani d . 1 1
N N1 0.19525(12) 0.73342(7) 0.58614(12) 0.0358(3) Uani d . 1 1
N N2 0.33778(15) 0.83020(9) 0.51273(16) 0.0481(3) Uani d . 1 1
N N6 0.06279(16) 0.63045(9) 0.65948(16) 0.0463(3) Uani d . 1 1
N N11 0.59354(12) 0.58973(7) 0.31676(13) 0.0364(3) Uani d . 1 1
N N13 0.44179(12) 0.46717(7) 0.24499(13) 0.0371(3) Uani d . 1 1
N N17 0.26514(12) 0.59486(7) 0.43666(13) 0.0375(3) Uani d . 1 1
N N19 0.22118(13) 0.46826(7) 0.32006(14) 0.0403(3) Uani d . 1 1
O O12 0.65115(12) 0.48205(7) 0.18507(13) 0.0497(3) Uani d . 1 1
O O16 0.54008(12) 0.69939(6) 0.45042(13) 0.0491(3) Uani d . 1 1
H H2A 0.341(2) 0.8797(13) 0.462(2) 0.060(5) Uiso d . 1 1
H H2B 0.392(2) 0.7878(13) 0.503(2) 0.061(5) Uiso d . 1 1
H H6A 0.148(2) 0.5994(12) 0.700(2) 0.060(5) Uiso d . 1 1
H H6B -0.002(2) 0.6222(12) 0.698(2) 0.061(5) Uiso d . 1 1
H H17 0.249(2) 0.6465(12) 0.488(2) 0.056(5) Uiso d . 1 1
H H18 0.0839(19) 0.5229(11) 0.4224(19) 0.051(4) Uiso d . 1 1

loop_
_atom_site_aniso_label
_atom_site_aniso_U_11
_atom_site_aniso_U_22
_atom_site_aniso_U_33
_atom_site_aniso_U_12
_atom_site_aniso_U_13
_atom_site_aniso_U_23
C2 0.0393(7) 0.0370(7) 0.0349(6) -0.0027(5) 0.0139(5) -0.0032(5)
C3 0.0539(9) 0.0366(7) 0.0513(8) 0.0035(6) 0.0199(7) -0.0020(6)
C4 0.0481(9) 0.0485(9) 0.0704(11) 0.0106(7) 0.0244(8) -0.0101(8)
C5 0.0428(8) 0.0535(9) 0.0710(11) 0.0003(7) 0.0329(8) -0.0113(8)
C6 0.0369(7) 0.0421(7) 0.0405(7) -0.0044(6) 0.0193(6) -0.0078(6)
C11 0.0424(8) 0.0516(9) 0.0699(10) -0.0094(7) 0.0328(8) -0.0061(8)
C12 0.0359(7) 0.0371(7) 0.0406(7) 0.0047(5) 0.0178(6) 0.0015(5)
C13 0.0563(9) 0.0411(8) 0.0677(10) -0.0049(7) 0.0315(8) -0.0165(7)
C14 0.0342(6) 0.0320(6) 0.0371(7) 0.0024(5) 0.0163(5) 0.0029(5)
C15 0.0334(6) 0.0326(6) 0.0384(7) 0.0027(5) 0.0181(5) 0.0012(5)
C16 0.0348(7) 0.0328(7) 0.0409(7) 0.0023(5) 0.0170(5) 0.0012(5)
C18 0.0396(7) 0.0393(7) 0.0543(8) -0.0030(6) 0.0270(6) 0.0003(6)
N1 0.0351(6) 0.0369(6) 0.0398(6) -0.0006(4) 0.0185(5) -0.0027(5)
N2 0.0501(8) 0.0409(7) 0.0629(8) -0.0012(6) 0.0315(6) 0.0052(6)
N6 0.0450(7) 0.0454(7) 0.0588(8) -0.0053(6) 0.0311(7) -0.0001(6)
N11 0.0325(6) 0.0362(6) 0.0455(6) -0.0005(4) 0.0197(5) -0.0002(5)
N13 0.0388(6) 0.0327(6) 0.0451(6) 0.0005(4) 0.0210(5) -0.0048(5)
N17 0.0385(6) 0.0353(6) 0.0466(6) 0.0005(5) 0.0246(5) -0.0016(5)
N19 0.0399(6) 0.0363(6) 0.0506(7) -0.0040(5) 0.0233(5) -0.0009(5)
O12 0.0476(6) 0.0506(6) 0.0624(7) 0.0042(5) 0.0338(5) -0.0080(5)
O16 0.0482(6) 0.0366(6) 0.0702(7) -0.0071(4) 0.0301(5) -0.0124(5)

loop_
_atom_type_symbol
_atom_type_description
_atom_type_scat_dispersion_real
_atom_type_scat_dispersion_imag
_atom_type_scat_source
C C 0.0033 0.0016 'International Tables Vol C Tables 4.2.6.8 and 6.1.1.4'
H H 0.0000 0.0000 'International Tables Vol C Tables 4.2.6.8 and 6.1.1.4'
B B 0.0013 0.0007 'International Tables Vol C Tables 4.2.6.8 and 6.1.1.4'
N N 0.0061 0.0033 'International Tables Vol C Tables 4.2.6.8 and 6.1.1.4'
O O 0.0106 0.006 'International Tables Vol C Tables 4.2.6.8 and 6.1.1.4'
Cl Cl 0.1484 0.1585 'International Tables Vol C Tables 4.2.6.8 and 6.1.1.4'

loop_
_geom_angle_atom_site_label_1
_geom_angle_atom_site_label_2
_geom_angle_atom_site_label_3
_geom_angle
N1 C2 N2 116.42(13)
N1 C2 C3 121.84(13)
N2 C2 C3 121.72(14)
C4 C3 C2 118.12(14)
C4 C3 H3 120.9
C2 C3 H3 120.9
C3 C4 C5 121.01(14)
C3 C4 H4 119.5
C5 C4 H4 119.5
C4 C5 C6 117.81(14)
C4 C5 H5 121.1
C6 C5 H5 121.1
N1 C6 N6 115.57(12)
N1 C6 C5 122.34(14)
N6 C6 C5 122.02(13)
N11 C11 H11A 109.5
N11 C11 H11B 109.5
H11A C11 H11B 109.5
N11 C11 H11C 109.5
H11A C11 H11C 109.5
H11B C11 H11C 109.5
O12 C12 N13 121.78(13)
O12 C12 N11 120.54(12)
N13 C12 N11 117.67(11)
N13 C13 H13A 109.5
N13 C13 H13B 109.5
H13A C13 H13B 109.5
N13 C13 H13C 109.5
H13A C13 H13C 109.5
H13B C13 H13C 109.5
N19 C14 C15 111.98(11)
N19 C14 N13 126.68(12)
C15 C14 N13 121.33(12)
C14 C15 N17 105.45(11)
C14 C15 C16 123.45(12)
N17 C15 C16 131.10(12)
O16 C16 N11 121.41(12)
O16 C16 C15 126.94(12)
N11 C16 C15 111.64(11)
N19 C18 N17 114.34(12)
N19 C18 H18 124.9(10)
N17 C18 H18 120.7(10)
C2 N1 C6 118.87(12)
C2 N2 H2A 118.1(12)
C2 N2 H2B 118.8(13)
H2A N2 H2B 117.7(17)
C6 N6 H6A 118.1(12)
C6 N6 H6B 113.3(14)
H6A N6 H6B 115.1(18)
C12 N11 C16 126.36(11)
C12 N11 C11 116.81(11)
C16 N11 C11 116.75(12)
C12 N13 C14 119.53(11)
C12 N13 C13 119.10(11)
C14 N13 C13 121.31(12)
C18 N17 C15 105.54(11)
C18 N17 H17 127.2(11)
C15 N17 H17 127.1(11)
C18 N19 C14 102.68(11)

loop_
_geom_bond_atom_site_label_1
_geom_bond_atom_site_label_2
_geom_bond_distance
C2 N1 1.3434(18)
C2 N2 1.3594(18)
C2 C3 1.395(2)
C3 C4 1.369(2)
C3 H3 0.93
C4 C5 1.375(2)
C4 H4 0.93
C5 C6 1.388(2)
C5 H5 0.93
C6 N1 1.3444(17)
C6 N6 1.372(2)
C11 N11 1.4617(17)
C11 H11A 0.96
C11 H11B 0.96
C11 H11C 0.96
C12 O12 1.2272(16)
C12 N13 1.3677(17)
C12 N11 1.3908(18)
C13 N13 1.4645(18)
C13 H13A 0.96
C13 H13B 0.96
C13 H13C 0.96
C14 N19 1.3569(16)
C14 C15 1.3636(18)
C14 N13 1.3756(16)
C15 N17 1.3764(16)
C15 C16 1.4170(18)
C16 O16 1.2227(17)
C16 N11 1.4048(16)
C18 N19 1.3294(18)
C18 N17 1.3354(18)
C18 H18 0.992(17)
N2 H2A 0.92(2)
N2 H2B 0.86(2)
N6 H6A 0.91(2)
N6 H6B 0.83(2)
N17 H17 0.982(18)

loop_
_geom_hbond_atom_site_label_D
_geom_hbond_atom_site_label_H
_geom_hbond_atom_site_label_A
_geom_hbond_site_symmetry_A
_geom_hbond_distance_DH
_geom_hbond_distance_HA
_geom_hbond_distance_DA
_geom_hbond_angle_DHA
_geom_hbond_publ_flag
N2 H2A O12 2_655 0.92(2) 2.14(2) 3.0533(18) 170.8(17) yes
N2 H2B O16 1_555 0.87(2) 2.16(2) 3.0085(18) 168.6(18) yes
N6 H6A O12 3_666 0.91(2) 2.251(19) 3.1603(19) 174.8(17) yes
N6 H6B N19 3_566 0.83(2) 2.48(2) 3.183(2) 142.8(16) yes
N17 H17 N1 1_555 0.98(2) 1.819(19) 2.7945(16) 171.3(18) yes

loop_
_geom_torsion_atom_site_label_1
_geom_torsion_atom_site_label_2
_geom_torsion_atom_site_label_3
_geom_torsion_atom_site_label_4
_geom_torsion
N1 C2 C3 C4 0.9(2)
N2 C2 C3 C4 -177.74(14)
C2 C3 C4 C5 0.1(2)
C3 C4 C5 C6 -0.7(3)
C4 C5 C6 N1 0.5(2)
C4 C5 C6 N6 -176.32(15)
N19 C14 C15 N17 0.08(15)
N13 C14 C15 N17 -179.70(12)
N19 C14 C15 C16 -179.33(12)
N13 C14 C15 C16 0.9(2)
C14 C15 C16 O16 -179.67(14)
N17 C15 C16 O16 1.1(2)
C14 C15 C16 N11 -0.21(19)
N17 C15 C16 N11 -179.47(13)
N2 C2 N1 C6 177.52(12)
C3 C2 N1 C6 -1.2(2)
N6 C6 N1 C2 177.48(12)
C5 C6 N1 C2 0.5(2)
O12 C12 N11 C16 -179.86(13)
N13 C12 N11 C16 -0.7(2)
O12 C12 N11 C11 3.6(2)
N13 C12 N11 C11 -177.30(13)
O16 C16 N11 C12 179.63(13)
C15 C16 N11 C12 0.14(19)
O16 C16 N11 C11 -3.8(2)
C15 C16 N11 C11 176.72(12)
O12 C12 N13 C14 -179.53(13)
N11 C12 N13 C14 1.33(19)
O12 C12 N13 C13 3.2(2)
N11 C12 N13 C13 -175.92(13)
N19 C14 N13 C12 178.80(12)
C15 C14 N13 C12 -1.5(2)
N19 C14 N13 C13 -4.0(2)
C15 C14 N13 C13 175.74(13)
N19 C18 N17 C15 0.62(17)
C14 C15 N17 C18 -0.40(15)
C16 C15 N17 C18 178.95(14)
N17 C18 N19 C14 -0.56(17)
C15 C14 N19 C18 0.27(15)
N13 C14 N19 C18 -179.96(13)
